data_4315358
loop_
_publ_author_name
'Anusree Mukherjee'
'Matthew A. Cranswick'
'Mrinmoy Chakrabarti'
'Tapan K. Paine'
'Kiyoshi Fujisawa'
'Eckard M\"unck'
'Lawrence Que'

_publ_section_title
;
 Oxygen Activation at Mononuclear Nonheme Iron Centers: A Superoxo
 Perspective
;
_journal_name_full 'Inorganic Chemistry'
_journal_page_first 3618
_journal_page_last 3628
_journal_paper_doi 10.1021/ic901891n
_journal_volume 49
_journal_year 2010
_chemical_formula_sum 'C75 H114 B2 Fe2 N12 O6'
_space_group_IT_number 13
_symmetry_cell_setting monoclinic
_symmetry_Int_Tables_number 13
_symmetry_space_group_name_Hall '-P 2yc'
_symmetry_space_group_name_H-M 'P 1 2/c 1'
_cell_angle_alpha 90.00
_cell_angle_beta 97.690(1)
_cell_angle_gamma 90.00
_cell_formula_units_Z 2
_cell_length_a 11.3474(10)
_cell_length_b 13.0436(11)
_cell_length_c 26.760(2)
_cell_volume 3925.2(6)
_cod_data_source_file ic901891n_si_002.cif
_cod_data_source_block 07264a
_cod_original_cell_volume 3925.15
_cod_original_sg_symbol_H-M 'P 2/c'
_cod_database_code 4315358

loop_
_symmetry_equiv_pos_site_id
_symmetry_equiv_pos_as_xyz
1 x,y,z
2 -x,y,1/2-z
3 -x,-y,-z
4 x,-y,1/2+z

loop_
_atom_site_label
_atom_site_type_symbol
_atom_site_fract_x
_atom_site_fract_y
_atom_site_fract_z
Fe1 Fe 0.58770(2) 0.36961(2) 0.442888(11)
B1 B 0.6402(2) 0.21796(18) 0.35752(9)
H1A H 0.6567 0.1644 0.3265
N1 N 0.73491(15) 0.19897(13) 0.40443(6)
N2 N 0.72279(15) 0.24813(13) 0.44919(6)
N3 N 0.51594(15) 0.19540(13) 0.37347(6)
N4 N 0.48172(15) 0.24476(13) 0.41462(6)
N5 N 0.64965(15) 0.32973(13) 0.33947(6)
N6 N 0.63768(15) 0.40787(13) 0.37277(6)
C1 C 0.8218(2) 0.12693(17) 0.41247(9)
C2 C 0.8659(2) 0.12960(19) 0.46317(9)
H2A H 0.9279 0.0884 0.4800
C3 C 0.80114(19) 0.20495(17) 0.48476(8)
C4 C 0.8615(2) 0.06031(18) 0.37178(9)
H4A H 0.8019 0.0666 0.3408
C5 C 0.8662(3) -0.0520(2) 0.38868(12)
H5A H 0.7882 -0.0727 0.3970
H5B H 0.8876 -0.0953 0.3613
H5C H 0.9260 -0.0599 0.4185
C6 C 0.9818(2) 0.0949(2) 0.35888(11)
H6A H 0.9783 0.1680 0.3502
H6B H 1.0425 0.0839 0.3880
H6C H 1.0020 0.0553 0.3301
C7 C 0.8076(2) 0.23393(18) 0.53915(8)
H7A H 0.7476 0.2891 0.5419
C8 C 0.7753(2) 0.1416(2) 0.57023(10)
H8A H 0.6954 0.1174 0.5570
H8B H 0.8328 0.0863 0.5680
H8C H 0.7769 0.1621 0.6056
C9 C 0.9304(2) 0.27603(19) 0.56015(9)
H9A H 0.9467 0.3380 0.5415
H9B H 0.9319 0.2928 0.5959
H9C H 0.9912 0.2242 0.5564
C10 C 0.43756(19) 0.11864(16) 0.35892(8)
C11 C 0.3532(2) 0.11782(17) 0.39130(8)
H11A H 0.2871 0.0729 0.3902
C12 C 0.38420(18) 0.19636(16) 0.42615(8)
C13 C 0.4507(2) 0.04606(18) 0.31666(9)
H13A H 0.4940 0.0822 0.2916
C14 C 0.5242(3) -0.0466(2) 0.33676(11)
H14A H 0.6029 -0.0238 0.3524
H14B H 0.4839 -0.0821 0.3619
H14C H 0.5331 -0.0935 0.3089
C15 C 0.3297(3) 0.0116(2) 0.28982(11)
H15A H 0.2845 0.0716 0.2761
H15B H 0.3414 -0.0353 0.2623
H15C H 0.2857 -0.0235 0.3139
C16 C 0.33469(19) 0.22174(18) 0.47377(9)
H16A H 0.3416 0.2974 0.4794
C17 C 0.2037(2) 0.1918(2) 0.47076(11)
H17A H 0.1587 0.2230 0.4408
H17B H 0.1962 0.1170 0.4686
H17C H 0.1722 0.2161 0.5010
C18 C 0.4078(2) 0.1676(2) 0.51820(9)
H18A H 0.4914 0.1879 0.5199
H18B H 0.3779 0.1870 0.5496
H18C H 0.4009 0.0932 0.5136
C19 C 0.66800(18) 0.37008(17) 0.29429(8)
C20 C 0.6677(2) 0.47532(17) 0.29902(8)
H20A H 0.6783 0.5242 0.2737
C21 C 0.64890(18) 0.49569(16) 0.34825(8)
C22 C 0.6878(2) 0.30712(18) 0.24901(8)
H22A H 0.6346 0.2458 0.2473
C23 C 0.8169(2) 0.2702(2) 0.25359(10)
H23A H 0.8339 0.2258 0.2832
H23B H 0.8290 0.2317 0.2232
H23C H 0.8704 0.3295 0.2572
C24 C 0.6571(2) 0.3693(2) 0.20068(8)
H24A H 0.5740 0.3917 0.1978
H24B H 0.7091 0.4295 0.2017
H24C H 0.6684 0.3267 0.1715
C25 C 0.6391(2) 0.59849(17) 0.37322(9)
H25A H 0.6221 0.5858 0.4084
C26 C 0.5354(3) 0.6590(2) 0.34583(12)
H26A H 0.4623 0.6185 0.3445
H26B H 0.5262 0.7233 0.3638
H26C H 0.5509 0.6742 0.3114
C27 C 0.7564(3) 0.6561(2) 0.37649(14)
H27A H 0.8197 0.6145 0.3950
H27B H 0.7752 0.6696 0.3424
H27C H 0.7498 0.7212 0.3942
O1 O 0.54851(13) 0.39052(11) 0.51937(5)
O2 O 0.56201(13) 0.52481(12) 0.57264(5)
O3 O 0.72899(13) 0.47569(12) 0.48057(6)
C28 C 0.60019(18) 0.46584(16) 0.54172(8)
C29 C 0.72155(18) 0.49127(15) 0.52524(8)
C30 C 0.82271(19) 0.53077(17) 0.56029(8)
C31 C 0.8244(2) 0.5239(2) 0.61201(9)
H31A H 0.7561 0.5011 0.6258
C32 C 0.9271(2) 0.5508(3) 0.64362(10)
H32A H 0.9297 0.5442 0.6791
C33 C 1.0251(2) 0.5868(2) 0.62366(11)
H33A H 1.0946 0.6061 0.6455
C34 C 1.0226(2) 0.5950(2) 0.57251(10)
H34A H 1.0901 0.6204 0.5590
C35 C 0.9225(2) 0.56654(19) 0.54062(10)
H35A H 0.9216 0.5713 0.5051
C36 C 0.0000 0.7218(7) 0.2500
H36A H -0.0192 0.6785 0.2768
C37 C 0.1064(5) 0.7819(5) 0.2694(2)
H37A H 0.0875 0.8259 0.2974
H37B H 0.1272 0.8273 0.2422
C38 C 0.2108(5) 0.7176(4) 0.28771(19)
H38A H 0.2622 0.7544 0.3141
H38B H 0.2553 0.7023 0.2597
H38C H 0.1839 0.6534 0.3015
